data_7219084
loop_
_publ_author_name
'Song, Ying'
'Feng, Mei-Ling'
'Wu, Zhao-Feng'
'Huang, Xiao-Ying'

_publ_section_title
;
 Solvent-assisted construction of diverse Mg-TDC coordination polymers
;
_journal_issue 6
_journal_name_full CrystEngComm
_journal_page_first 1348
_journal_paper_doi 10.1039/C4CE02288B
_journal_volume 17
_journal_year 2015
_chemical_formula_moiety '(C2 H8 N), C14 H7 Mg2 O10 S2, 1.5(C4 H9 N O), 0.5(H2 O)'
_chemical_formula_sum 'C22 H29.5 Mg2 N2.5 O12 S2'
_chemical_formula_weight 633.72
_chemical_name_systematic
; 
 ? 
;
_chemical_properties_physical Moisture-sensitive
_space_group_IT_number 137
_symmetry_cell_setting tetragonal
_symmetry_space_group_name_Hall '-P 4ac 2a'
_symmetry_space_group_name_H-M 'P 42/n m c :2'
_atom_sites_solution_hydrogens geom
_atom_sites_solution_primary direct
_atom_sites_solution_secondary difmap
_audit_creation_method SHELXL-97
_audit_update_record
;
2014-11-03 deposited with the CCDC.
2014-12-12 downloaded from the CCDC.
;
_cell_angle_alpha 90.00
_cell_angle_beta 90.00
_cell_angle_gamma 90.00
_cell_formula_units_Z 8
_cell_length_a 22.23980(10)
_cell_length_b 22.23980(10)
_cell_length_c 12.30100(10)
_cell_measurement_reflns_used 11190
_cell_measurement_temperature 100(2)
_cell_measurement_theta_max 73.7970
_cell_measurement_theta_min 2.7760
_cell_volume 6084.18(6)
_computing_cell_refinement 'CrysAlisPro, Agilent Technologies'
_computing_data_collection 'CrysAlisPro, Agilent Technologies'
_computing_data_reduction 'CrysAlisPro, Agilent Technologies'
_computing_molecular_graphics 'DIAMOND. Version 3.0. Crystal Impact'
_computing_publication_material 'Windows Word 2010'
_computing_structure_refinement 'SHELXL-97 (Sheldrick, 1997)'
_computing_structure_solution 'SHELXS-97 (Sheldrick, 1990)'
_diffrn_ambient_temperature 100(2)
_diffrn_detector_area_resol_mean 10.3503
_diffrn_measured_fraction_theta_full 0.978
_diffrn_measured_fraction_theta_max 0.978
_diffrn_measurement_device_type 'SuperNova, Dual, Cu at zero, Atlas'
_diffrn_measurement_method '\w scans'
_diffrn_radiation_monochromator graphite
_diffrn_radiation_source 'fine-focus sealed tube'
_diffrn_radiation_type CuK\a
_diffrn_radiation_wavelength 1.54178
_diffrn_reflns_av_R_equivalents 0.0228
_diffrn_reflns_av_sigmaI/netI 0.0126
_diffrn_reflns_limit_h_max 26
_diffrn_reflns_limit_h_min -27
_diffrn_reflns_limit_k_max 27
_diffrn_reflns_limit_k_min -18
_diffrn_reflns_limit_l_max 14
_diffrn_reflns_limit_l_min -10
_diffrn_reflns_number 17000
_diffrn_reflns_theta_full 73.79
_diffrn_reflns_theta_max 73.79
_diffrn_reflns_theta_min 2.81
_exptl_absorpt_coefficient_mu 2.530
_exptl_absorpt_correction_T_max 1.00000
_exptl_absorpt_correction_T_min 0.66828
_exptl_absorpt_correction_type multi-scan
_exptl_absorpt_process_details
;
CrysAlisPro, Agilent Technologies,
Version 1.171.36.28 (release 01-02-2013 CrysAlis171 .NET)
(compiled Feb  1 2013,16:14:44)
Empirical absorption correction using spherical harmonics,
 implemented in SCALE3 ABSPACK scaling algorithm.
;
_exptl_crystal_colour colorless
_exptl_crystal_density_diffrn 1.384
_exptl_crystal_density_method 'not measured'
_exptl_crystal_description quadrangular
_exptl_crystal_F_000 2648
_exptl_crystal_preparation Luminescent
_exptl_crystal_size_max 0.3
_exptl_crystal_size_mid 0.2
_exptl_crystal_size_min 0.2
_refine_diff_density_max 0.257
_refine_diff_density_min -0.235
_refine_diff_density_rms 0.050
_refine_ls_extinction_method none
_refine_ls_goodness_of_fit_ref 1.013
_refine_ls_hydrogen_treatment mixed
_refine_ls_matrix_type full
_refine_ls_number_parameters 134
_refine_ls_number_reflns 3179
_refine_ls_number_restraints 0
_refine_ls_restrained_S_all 1.013
_refine_ls_R_factor_all 0.0323
_refine_ls_R_factor_gt 0.0308
_refine_ls_shift/su_max 0.001
_refine_ls_shift/su_mean 0.000
_refine_ls_structure_factor_coef Fsqd
_refine_ls_weighting_details 'calc w=1/[\s^2^(Fo^2^)+(0.0500P)^2^+3.9000P] where P=(Fo^2^+2Fc^2^)/3'
_refine_ls_weighting_scheme calc
_refine_ls_wR_factor_gt 0.0898
_refine_ls_wR_factor_ref 0.0917
_reflns_number_gt 3003
_reflns_number_total 3179
_reflns_threshold_expression >2sigma(I)
_cod_data_source_file c4ce02288b2.cif
_cod_data_source_block 3
_cod_depositor_comments 'Adding full bibliography for 7219082--7219085.cif.'
_cod_original_sg_symbol_H-M 'P 42/n m c'
_cod_original_formula_sum 'C22 H29.50 Mg2 N2.50 O12 S2'
_cod_database_code 7219084

loop_
_symmetry_equiv_pos_as_xyz
'x, y, z'
'-x+1/2, -y+1/2, z'
'-y+1/2, x, z+1/2'
'y, -x+1/2, z+1/2'
'-x, y+1/2, -z'
'x+1/2, -y, -z'
'y+1/2, x+1/2, -z+1/2'
'-y, -x, -z+1/2'
'-x, -y, -z'
'x-1/2, y-1/2, -z'
'y-1/2, -x, -z-1/2'
'-y, x-1/2, -z-1/2'
'x, -y-1/2, z'
'-x-1/2, y, z'
'-y-1/2, -x-1/2, z-1/2'
'y, x, z-1/2'

loop_
_atom_site_label
_atom_site_type_symbol
_atom_site_fract_x
_atom_site_fract_y
_atom_site_fract_z
_atom_site_U_iso_or_equiv
_atom_site_adp_type
_atom_site_occupancy
_atom_site_symmetry_multiplicity
_atom_site_calc_flag
_atom_site_refinement_flags
Mg1 Mg 0.5000 0.5000 0.5000 0.01325(15) Uani 1 2 d S
Mg2 Mg 0.43905(2) 0.56095(2) 0.7500 0.01412(15) Uani 1 2 d S
S1 S 0.50433(2) 0.7500 0.64233(4) 0.02175(13) Uani 1 2 d S
S2 S 0.2500 0.56239(2) 0.59152(4) 0.01975(13) Uani 1 2 d S
O1 O 0.51189(5) 0.59171(4) 0.50830(8) 0.0232(2) Uani 1 1 d .
O2 O 0.49632(5) 0.62201(4) 0.68041(8) 0.0217(2) Uani 1 1 d .
O3 O 0.40747(4) 0.51181(5) 0.48678(8) 0.0202(2) Uani 1 1 d .
O4 O 0.37954(4) 0.57089(5) 0.62695(8) 0.0214(2) Uani 1 1 d .
O5 O 0.50849(4) 0.51059(4) 0.83454(8) 0.0160(2) Uani 1 1 d .
C1 C 0.50601(6) 0.63092(6) 0.58047(12) 0.0193(3) Uani 1 1 d .
C2 C 0.51023(7) 0.69467(6) 0.54616(12) 0.0241(3) Uani 1 1 d .
C3 C 0.51608(11) 0.71839(7) 0.44396(14) 0.0438(5) Uani 1 1 d .
H3A H 0.5197 0.6947 0.3800 0.053 Uiso 1 1 calc R
C4 C 0.36945(6) 0.54034(6) 0.54239(11) 0.0182(3) Uani 1 1 d .
C5 C 0.30555(6) 0.53642(7) 0.50675(11) 0.0207(3) Uani 1 1 d .
C6 C 0.28167(7) 0.50949(9) 0.41639(13) 0.0310(4) Uani 1 1 d .
H6A H 0.3053 0.4926 0.3598 0.037 Uiso 1 1 calc R
C7 C 0.51957(6) 0.48043(6) 0.7500 0.0165(4) Uani 1 2 d S
C8 C 0.56739(7) 0.43261(7) 0.7500 0.0288(5) Uani 1 2 d S
H8A H 0.5484 0.3928 0.7488 0.035 Uiso 0.50 1 calc PR
H8B H 0.5921 0.4365 0.8156 0.035 Uiso 0.50 1 calc PR
H8C H 0.5929 0.4373 0.6855 0.035 Uiso 0.50 1 calc PR

loop_
_atom_site_aniso_label
_atom_site_aniso_U_11
_atom_site_aniso_U_22
_atom_site_aniso_U_33
_atom_site_aniso_U_23
_atom_site_aniso_U_13
_atom_site_aniso_U_12
Mg1 0.0150(3) 0.0144(3) 0.0104(3) -0.0006(2) 0.0013(2) 0.0002(2)
Mg2 0.0160(2) 0.0160(2) 0.0103(3) -0.00056(16) -0.00056(16) 0.0007(2)
S1 0.0359(3) 0.0147(2) 0.0147(2) 0.000 0.00690(19) 0.000
S2 0.0147(2) 0.0340(3) 0.0106(2) -0.00240(18) 0.000 0.000
O1 0.0356(6) 0.0154(5) 0.0187(5) -0.0017(4) 0.0039(4) -0.0009(4)
O2 0.0298(6) 0.0184(5) 0.0170(5) 0.0004(4) 0.0011(4) -0.0056(4)
O3 0.0155(5) 0.0296(5) 0.0155(5) -0.0021(4) 0.0006(4) 0.0018(4)
O4 0.0186(5) 0.0308(5) 0.0146(5) -0.0019(4) -0.0028(4) 0.0033(4)
O5 0.0170(5) 0.0192(5) 0.0117(5) 0.0019(4) -0.0001(4) 0.0008(4)
C1 0.0226(7) 0.0160(7) 0.0193(7) -0.0011(5) 0.0018(5) -0.0018(5)
C2 0.0376(8) 0.0167(7) 0.0180(7) -0.0011(6) 0.0075(6) -0.0003(6)
C3 0.0950(16) 0.0197(9) 0.0168(8) -0.0027(6) 0.0132(9) 0.0007(9)
C4 0.0173(6) 0.0251(7) 0.0123(6) 0.0035(5) -0.0004(5) 0.0001(5)
C5 0.0186(7) 0.0309(8) 0.0128(6) 0.0001(6) 0.0015(5) 0.0011(6)
C6 0.0181(8) 0.0553(11) 0.0196(8) -0.0110(7) 0.0017(6) 0.0017(7)
C7 0.0179(6) 0.0179(6) 0.0139(9) 0.0032(5) 0.0032(5) 0.0007(7)
C8 0.0340(8) 0.0340(8) 0.0184(10) 0.0051(7) 0.0051(7) 0.0171(10)

loop_
_atom_type_symbol
_atom_type_description
_atom_type_scat_dispersion_real
_atom_type_scat_dispersion_imag
_atom_type_scat_source
C C 0.0181 0.0091 'International Tables Vol C Tables 4.2.6.8 and 6.1.1.4'
H H 0.0000 0.0000 'International Tables Vol C Tables 4.2.6.8 and 6.1.1.4'
N N 0.0311 0.0180 'International Tables Vol C Tables 4.2.6.8 and 6.1.1.4'
O O 0.0492 0.0322 'International Tables Vol C Tables 4.2.6.8 and 6.1.1.4'
Mg Mg 0.1719 0.1771 'International Tables Vol C Tables 4.2.6.8 and 6.1.1.4'
S S 0.3331 0.5567 'International Tables Vol C Tables 4.2.6.8 and 6.1.1.4'

loop_
_geom_angle_atom_site_label_1
_geom_angle_atom_site_label_2
_geom_angle_atom_site_label_3
_geom_angle
_geom_angle_site_symmetry_1
_geom_angle_site_symmetry_3
O5 Mg1 O5 180.0 16 8_666
O5 Mg1 O1 93.24(4) 16 9_666
O5 Mg1 O1 86.76(4) 8_666 9_666
O5 Mg1 O1 86.76(4) 16 .
O5 Mg1 O1 93.24(4) 8_666 .
O1 Mg1 O1 180.00(6) 9_666 .
O5 Mg1 O3 91.39(4) 16 .
O5 Mg1 O3 88.61(4) 8_666 .
O1 Mg1 O3 89.66(4) 9_666 .
O1 Mg1 O3 90.33(4) . .
O5 Mg1 O3 88.61(4) 16 9_666
O5 Mg1 O3 91.39(4) 8_666 9_666
O1 Mg1 O3 90.34(4) 9_666 9_666
O1 Mg1 O3 89.67(4) . 9_666
O3 Mg1 O3 180.00(6) . 9_666
O5 Mg1 Mg2 147.98(3) 16 .
O5 Mg1 Mg2 32.01(3) 8_666 .
O1 Mg1 Mg2 111.38(3) 9_666 .
O1 Mg1 Mg2 68.62(3) . .
O3 Mg1 Mg2 69.46(3) . .
O3 Mg1 Mg2 110.54(3) 9_666 .
O5 Mg1 Mg2 32.02(3) 16 9_666
O5 Mg1 Mg2 147.99(3) 8_666 9_666
O1 Mg1 Mg2 68.62(3) 9_666 9_666
O1 Mg1 Mg2 111.38(3) . 9_666
O3 Mg1 Mg2 110.54(3) . 9_666
O3 Mg1 Mg2 69.46(3) 9_666 9_666
Mg2 Mg1 Mg2 180.0 . 9_666
O4 Mg2 O4 114.65(6) . 8_666
O4 Mg2 O2 86.96(4) . 8_666
O4 Mg2 O2 91.24(4) 8_666 8_666
O4 Mg2 O2 91.24(4) . .
O4 Mg2 O2 86.96(4) 8_666 .
O2 Mg2 O2 176.67(7) 8_666 .
O4 Mg2 O5 93.25(4) . 8_666
O4 Mg2 O5 151.58(4) 8_666 8_666
O2 Mg2 O5 95.73(4) 8_666 8_666
O2 Mg2 O5 87.17(4) . 8_666
O4 Mg2 O5 151.58(4) . .
O4 Mg2 O5 93.26(4) 8_666 .
O2 Mg2 O5 87.17(4) 8_666 .
O2 Mg2 O5 95.72(4) . .
O5 Mg2 O5 59.75(5) 8_666 .
O4 Mg2 C7 122.67(3) . .
O4 Mg2 C7 122.68(3) 8_666 .
O2 Mg2 C7 91.67(3) 8_666 .
O2 Mg2 C7 91.66(3) . .
O5 Mg2 C7 29.87(3) 8_666 .
O5 Mg2 C7 29.87(3) . .
O4 Mg2 Mg1 157.02(3) . 8_666
O4 Mg2 Mg1 69.55(3) 8_666 8_666
O2 Mg2 Mg1 70.18(3) 8_666 8_666
O2 Mg2 Mg1 111.71(3) . 8_666
O5 Mg2 Mg1 86.99(3) 8_666 8_666
O5 Mg2 Mg1 30.13(2) . 8_666
C7 Mg2 Mg1 58.061(8) . 8_666
O4 Mg2 Mg1 69.55(3) . .
O4 Mg2 Mg1 157.02(3) 8_666 .
O2 Mg2 Mg1 111.71(3) 8_666 .
O2 Mg2 Mg1 70.17(3) . .
O5 Mg2 Mg1 30.13(2) 8_666 .
O5 Mg2 Mg1 86.99(3) . .
C7 Mg2 Mg1 58.061(8) . .
Mg1 Mg2 Mg1 116.122(16) 8_666 .
C2 S1 C2 91.91(10) 13_575 .
C5 S2 C5 92.05(10) 14_655 .
C1 O1 Mg1 135.40(10) . .
C1 O2 Mg2 128.05(9) . .
C4 O3 Mg1 133.25(9) . .
C4 O4 Mg2 132.38(9) . .
C7 O5 Mg1 140.57(9) . 8_666
C7 O5 Mg2 91.05(9) . .
Mg1 O5 Mg2 117.85(4) 8_666 .
O1 C1 O2 126.77(13) . .
O1 C1 C2 117.25(13) . .
O2 C1 C2 115.97(12) . .
C3 C2 C1 129.49(14) . .
C3 C2 S1 111.38(12) . .
C1 C2 S1 119.07(11) . .
C2 C3 C3 112.66(9) . 13_575
C2 C3 H3A 123.7 . .
C3 C3 H3A 123.7 13_575 .
O3 C4 O4 126.83(13) . .
O3 C4 C5 116.82(12) . .
O4 C4 C5 116.33(12) . .
C6 C5 C4 129.37(13) . .
C6 C5 S2 111.15(11) . .
C4 C5 S2 119.21(10) . .
C5 C6 C6 112.82(9) . 14_655
C5 C6 H6A 123.6 . .
C6 C6 H6A 123.6 14_655 .
O5 C7 O5 118.14(17) . 8_666
O5 C7 C8 120.93(9) . .
O5 C7 C8 120.93(9) 8_666 .
O5 C7 Mg2 59.07(9) . .
O5 C7 Mg2 59.07(9) 8_666 .
C8 C7 Mg2 180.00(12) . .
C7 C8 H8A 109.5 . .
C7 C8 H8B 109.5 . .
H8A C8 H8B 109.5 . .
C7 C8 H8C 109.5 . .
H8A C8 H8C 109.5 . .
H8B C8 H8C 109.5 . .

loop_
_geom_bond_atom_site_label_1
_geom_bond_atom_site_label_2
_geom_bond_distance
_geom_bond_site_symmetry_2
Mg1 O5 2.0576(9) 16
Mg1 O5 2.0576(9) 8_666
Mg1 O1 2.0592(10) 9_666
Mg1 O1 2.0593(10) .
Mg1 O3 2.0810(10) .
Mg1 O3 2.0810(10) 9_666
Mg1 Mg2 3.6239(3) .
Mg1 Mg2 3.6239(3) 9_666
Mg2 O4 2.0227(10) .
Mg2 O4 2.0227(10) 8_666
Mg2 O2 2.0491(10) 8_666
Mg2 O2 2.0491(10) .
Mg2 O5 2.1728(11) 8_666
Mg2 O5 2.1729(11) .
Mg2 C7 2.533(2) .
Mg2 Mg1 3.6238(3) 8_666
S1 C2 1.7120(15) 13_575
S1 C2 1.7120(15) .
S2 C5 1.7167(14) 14_655
S2 C5 1.7167(14) .
O1 C1 1.2513(18) .
O2 C1 1.2637(18) .
O3 C4 1.2591(17) .
O4 C4 1.2625(17) .
O5 C7 1.2617(14) .
O5 Mg1 2.0576(9) 8_666
C1 C2 1.482(2) .
C2 C3 1.370(2) .
C3 C3 1.406(3) 13_575
C3 H3A 0.9500 .
C4 C5 1.4897(19) .
C5 C6 1.370(2) .
C6 C6 1.409(3) 14_655
C6 H6A 0.9500 .
C7 O5 1.2617(14) 8_666
C7 C8 1.504(3) .
C8 H8A 0.9800 .
C8 H8B 0.9800 .
C8 H8C 0.9800 .

loop_
_platon_squeeze_void_nr
_platon_squeeze_void_average_x
_platon_squeeze_void_average_y
_platon_squeeze_void_average_z
_platon_squeeze_void_volume
_platon_squeeze_void_count_electrons
_platon_squeeze_void_content
1 0.250 0.250 -0.025 935 303 ' '
2 0.250 0.750 0.030 628 185 ' '
3 0.750 0.750 -0.005 935 303 ' '
4 0.750 0.250 -0.059 628 185 ' '
